data_7060463
loop_
_publ_author_name
'Kliuikov, Andrii'
'Bukrynov, Oleksandr'
'\<Ci\<zm\'ar, Erik'
'V\'ahovsk\'a, Lucia'
'Vitushkina, Svitlana'
'Samo\<lov\'a, Erika'
'Poto\<c\<n\'ak, Ivan'

_publ_section_title
;
 Syntheses, structures and magnetic properties of two isostructural
 dicyanamide-bridged 2D polymers
;
_journal_issue 16
_journal_name_full 'New Journal of Chemistry'
_journal_page_first 7117
_journal_page_last 7128
_journal_paper_doi 10.1039/D1NJ00726B
_journal_volume 45
_journal_year 2021
_chemical_formula_moiety 'C22 H12 Co N8'
_chemical_formula_sum 'C22 H12 Co N8'
_chemical_formula_weight 447.33
_space_group_crystal_system monoclinic
_space_group_IT_number 14
_space_group_name_Hall '-P 2yn'
_space_group_name_H-M_alt 'P 1 21/n 1'
_atom_sites_solution_hydrogens geom
_audit_creation_method SHELXL-2014/7
_audit_update_record
;
2021-01-22 deposited with the CCDC.	2021-03-18 downloaded from the CCDC.
;
_cell_angle_alpha 90
_cell_angle_beta 96.154(2)
_cell_angle_gamma 90
_cell_formula_units_Z 4
_cell_length_a 9.9045(2)
_cell_length_b 15.9949(3)
_cell_length_c 12.6185(2)
_cell_measurement_reflns_used 15459
_cell_measurement_temperature 120(2)
_cell_measurement_theta_max 29.2120
_cell_measurement_theta_min 4.1010
_cell_volume 1987.52(6)
_computing_cell_refinement 'CrysAlisPro 1.171.38.46 (Rigaku OD, 2015)'
_computing_data_collection 'CrysAlisPro 1.171.38.46 (Rigaku OD, 2015)'
_computing_data_reduction 'CrysAlisPro 1.171.38.46 (Rigaku OD, 2015)'
_computing_structure_refinement 'SHELXL-2014/7 (Sheldrick, 2014)'
_diffrn_ambient_temperature 120(2)
_diffrn_detector_area_resol_mean 5.1783
_diffrn_measured_fraction_theta_full 0.997
_diffrn_measured_fraction_theta_max 0.998
_diffrn_measurement_device_type 'Xcalibur, AtlasS2, Gemini ultra'
_diffrn_measurement_method '\w scans'
_diffrn_radiation_type MoK\a
_diffrn_radiation_wavelength 0.71073
_diffrn_reflns_av_R_equivalents 0.0227
_diffrn_reflns_av_unetI/netI 0.0145
_diffrn_reflns_Laue_measured_fraction_full 0.997
_diffrn_reflns_Laue_measured_fraction_max 0.998
_diffrn_reflns_limit_h_max 12
_diffrn_reflns_limit_h_min -12
_diffrn_reflns_limit_k_max 20
_diffrn_reflns_limit_k_min -20
_diffrn_reflns_limit_l_max 15
_diffrn_reflns_limit_l_min -15
_diffrn_reflns_number 28848
_diffrn_reflns_point_group_measured_fraction_full 0.997
_diffrn_reflns_point_group_measured_fraction_max 0.998
_diffrn_reflns_theta_full 25.242
_diffrn_reflns_theta_max 26.497
_diffrn_reflns_theta_min 3.282
_diffrn_source 'fine-focus sealed X-ray tube'
_exptl_absorpt_coefficient_mu 0.891
_exptl_absorpt_correction_T_max 0.827
_exptl_absorpt_correction_T_min 0.688
_exptl_absorpt_correction_type analytical
_exptl_absorpt_process_details
;
CrysAlisPro 1.171.38.46 (Rigaku Oxford Diffraction, 2015)
Analytical numeric absorption correction using a multifaceted crystal
 model based on expressions derived by R.C. Clark & J.S. Reid.
(Clark, R. C. & Reid, J. S. (1995). Acta Cryst. A51, 887-897)
Empirical absorption correction using spherical harmonics,
 implemented in SCALE3 ABSPACK scaling algorithm.
;
_exptl_crystal_colour pink-red
_exptl_crystal_density_diffrn 1.495
_exptl_crystal_description prism
_exptl_crystal_F_000 908
_exptl_crystal_recrystallization_method 'from synthesis'
_exptl_crystal_size_max 0.565
_exptl_crystal_size_mid 0.545
_exptl_crystal_size_min 0.320
_refine_diff_density_max 0.316
_refine_diff_density_min -0.293
_refine_diff_density_rms 0.045
_refine_ls_extinction_method none
_refine_ls_goodness_of_fit_ref 1.028
_refine_ls_hydrogen_treatment constr
_refine_ls_matrix_type full
_refine_ls_number_parameters 280
_refine_ls_number_reflns 4116
_refine_ls_number_restraints 0
_refine_ls_restrained_S_all 1.028
_refine_ls_R_factor_all 0.0269
_refine_ls_R_factor_gt 0.0233
_refine_ls_shift/su_max 0.001
_refine_ls_shift/su_mean 0.000
_refine_ls_structure_factor_coef Fsqd
_refine_ls_weighting_details 'w=1/[\s^2^(Fo^2^)+(0.0271P)^2^+1.1776P] where P=(Fo^2^+2Fc^2^)/3'
_refine_ls_weighting_scheme calc
_refine_ls_wR_factor_gt 0.0582
_refine_ls_wR_factor_ref 0.0606
_reflns_Friedel_coverage 0.000
_reflns_number_gt 3772
_reflns_number_total 4116
_reflns_threshold_expression 'I > 2\s(I)'
_cod_data_source_file d1nj00726b2.cif
_cod_data_source_block shelx
_cod_depositor_comments 'Adding full bibliography for 7060463--7060464.cif.'
_cod_original_sg_symbol_H-M 'P 21/n'
_cod_database_code 7060463
_shelx_shelxl_version_number 2014/7
_shelx_space_group_comment
;
The symmetry employed for this shelxl refinement is uniquely defined
by the following loop, which should always be used as a source of
symmetry information in preference to the above space-group names.
They are only intended as comments.
;

loop_
_space_group_symop_operation_xyz
'x, y, z'
'-x+1/2, y+1/2, -z+1/2'
'-x, -y, -z'
'x-1/2, -y-1/2, z-1/2'

loop_
_atom_site_label
_atom_site_type_symbol
_atom_site_fract_x
_atom_site_fract_y
_atom_site_fract_z
_atom_site_U_iso_or_equiv
_atom_site_adp_type
_atom_site_occupancy
_atom_site_site_symmetry_order
_atom_site_calc_flag
_atom_site_refinement_flags_posn
_atom_site_refinement_flags_adp
_atom_site_refinement_flags_occupancy
_atom_site_disorder_assembly
_atom_site_disorder_group
Co1 Co 0.22963(2) 0.52911(2) 0.77838(2) 0.01440(6) Uani 1 1 d . . . . .
N10 N 0.04716(11) 0.59050(7) 0.70957(9) 0.0145(2) Uani 1 1 d . . . . .
N20 N 0.22571(11) 0.50605(7) 0.60836(9) 0.0149(2) Uani 1 1 d . . . . .
N2 N 0.13056(13) 0.41567(7) 0.79850(10) 0.0214(3) Uani 1 1 d . . . . .
N1 N 0.05841(12) 0.28148(7) 0.71701(10) 0.0207(3) Uani 1 1 d . . . . .
N6 N 0.76672(13) 0.44025(8) 1.05809(10) 0.0218(3) Uani 1 1 d . . . . .
N3 N 0.17649(12) 0.14645(8) 0.74132(10) 0.0210(3) Uani 1 1 d . . . . .
N4 N 0.65693(12) 0.42969(8) 0.87423(10) 0.0242(3) Uani 1 1 d . . . . .
N5 N 0.42427(13) 0.47917(8) 0.82215(10) 0.0237(3) Uani 1 1 d . . . . .
C11 C 0.05464(13) 0.61187(8) 0.60842(11) 0.0154(3) Uani 1 1 d . . . . .
C2 C 0.10257(13) 0.35037(9) 0.76328(11) 0.0170(3) Uani 1 1 d . . . . .
C12 C -0.05178(13) 0.62582(8) 0.76337(11) 0.0158(3) Uani 1 1 d . . . . .
C3 C 0.12657(13) 0.21151(9) 0.73259(10) 0.0164(3) Uani 1 1 d . . . . .
C21 C 0.15456(13) 0.56425(8) 0.55140(11) 0.0152(3) Uani 1 1 d . . . . .
C22 C 0.30771(13) 0.45358(8) 0.55770(11) 0.0163(3) Uani 1 1 d . . . . .
C6 C 0.71151(14) 0.43662(9) 0.97313(11) 0.0180(3) Uani 1 1 d . . . . .
C23 C 0.36909(14) 0.38426(9) 0.61376(11) 0.0194(3) Uani 1 1 d . . . . .
H23 H 0.3533 0.3745 0.6857 0.023 Uiso 1 1 calc R U . . .
C27 C 0.32890(14) 0.46541(9) 0.44911(11) 0.0180(3) Uani 1 1 d . . . . .
C5 C 0.53263(15) 0.45729(9) 0.85141(11) 0.0190(3) Uani 1 1 d . . . . .
C29 C 0.16723(14) 0.57773(9) 0.44221(11) 0.0191(3) Uani 1 1 d . . . . .
H29 H 0.1143 0.6195 0.4036 0.023 Uiso 1 1 calc R U . . .
C13 C -0.07103(14) 0.59670(9) 0.86640(11) 0.0192(3) Uani 1 1 d . . . . .
H13 H -0.0147 0.5535 0.8983 0.023 Uiso 1 1 calc R U . . .
C17 C -0.13846(14) 0.68977(9) 0.71612(11) 0.0183(3) Uani 1 1 d . . . . .
C19 C -0.02999(14) 0.67356(9) 0.55609(11) 0.0191(3) Uani 1 1 d . . . . .
H19 H -0.0223 0.6872 0.4837 0.023 Uiso 1 1 calc R U . . .
C26 C 0.41886(15) 0.41115(9) 0.40191(12) 0.0221(3) Uani 1 1 d . . . . .
H26 H 0.4377 0.4204 0.3306 0.027 Uiso 1 1 calc R U . . .
C28 C 0.25642(15) 0.53009(9) 0.39261(11) 0.0202(3) Uani 1 1 d . . . . .
H28 H 0.2694 0.5406 0.3203 0.024 Uiso 1 1 calc R U . . .
C15 C -0.25502(15) 0.69512(10) 0.87414(12) 0.0239(3) Uani 1 1 d . . . . .
H15 H -0.3234 0.7183 0.9126 0.029 Uiso 1 1 calc R U . . .
C18 C -0.12301(14) 0.71335(9) 0.61065(11) 0.0202(3) Uani 1 1 d . . . . .
H18 H -0.1773 0.7569 0.5774 0.024 Uiso 1 1 calc R U . . .
C14 C -0.17089(15) 0.63069(9) 0.92038(12) 0.0222(3) Uani 1 1 d . . . . .
H14 H -0.1835 0.6107 0.9895 0.027 Uiso 1 1 calc R U . . .
C24 C 0.45107(15) 0.33145(9) 0.56438(12) 0.0232(3) Uani 1 1 d . . . . .
H24 H 0.4901 0.2844 0.6020 0.028 Uiso 1 1 calc R U . . .
C25 C 0.47848(15) 0.34574(10) 0.45876(12) 0.0243(3) Uani 1 1 d . . . . .
H25 H 0.5388 0.3097 0.4268 0.029 Uiso 1 1 calc R U . . .
C16 C -0.23912(15) 0.72432(9) 0.77485(12) 0.0225(3) Uani 1 1 d . . . . .
H16 H -0.2958 0.7681 0.7448 0.027 Uiso 1 1 calc R U . . .

loop_
_atom_site_aniso_label
_atom_site_aniso_U_11
_atom_site_aniso_U_22
_atom_site_aniso_U_33
_atom_site_aniso_U_23
_atom_site_aniso_U_13
_atom_site_aniso_U_12
Co1 0.01690(10) 0.01277(10) 0.01288(10) 0.00040(7) -0.00136(7) 0.00114(7)
N10 0.0153(5) 0.0134(5) 0.0142(5) 0.0002(4) -0.0005(4) -0.0005(4)
N20 0.0150(5) 0.0149(5) 0.0143(5) -0.0006(4) 0.0000(4) -0.0007(4)
N2 0.0267(7) 0.0168(6) 0.0199(6) 0.0029(5) -0.0004(5) 0.0009(5)
N1 0.0193(6) 0.0153(6) 0.0260(6) 0.0012(5) -0.0042(5) 0.0000(5)
N6 0.0229(6) 0.0247(6) 0.0172(6) -0.0011(5) -0.0012(5) 0.0019(5)
N3 0.0220(6) 0.0180(6) 0.0221(6) -0.0012(5) -0.0010(5) 0.0011(5)
N4 0.0208(6) 0.0346(7) 0.0166(6) -0.0051(5) -0.0016(5) 0.0072(5)
N5 0.0248(7) 0.0254(7) 0.0197(6) -0.0029(5) -0.0039(5) 0.0054(5)
C11 0.0151(6) 0.0142(6) 0.0164(6) -0.0002(5) -0.0004(5) -0.0031(5)
C2 0.0157(6) 0.0196(7) 0.0158(6) 0.0063(5) 0.0020(5) 0.0022(5)
C12 0.0157(6) 0.0142(6) 0.0172(7) -0.0019(5) -0.0004(5) -0.0020(5)
C3 0.0154(6) 0.0198(7) 0.0138(6) 0.0007(5) 0.0001(5) -0.0042(5)
C21 0.0146(6) 0.0153(6) 0.0152(6) 0.0002(5) -0.0006(5) -0.0028(5)
C22 0.0151(6) 0.0168(6) 0.0166(7) -0.0028(5) 0.0002(5) -0.0024(5)
C6 0.0177(7) 0.0162(7) 0.0205(7) -0.0005(5) 0.0038(6) 0.0025(5)
C23 0.0205(7) 0.0197(7) 0.0178(7) -0.0009(5) 0.0011(5) 0.0012(5)
C27 0.0180(7) 0.0188(7) 0.0172(7) -0.0030(5) 0.0018(5) -0.0043(5)
C5 0.0251(8) 0.0185(7) 0.0129(6) -0.0022(5) 0.0002(6) 0.0004(6)
C29 0.0206(7) 0.0199(7) 0.0162(7) 0.0031(5) -0.0010(5) 0.0003(5)
C13 0.0196(7) 0.0183(7) 0.0194(7) 0.0004(5) 0.0006(5) -0.0002(5)
C17 0.0166(7) 0.0170(6) 0.0207(7) -0.0010(5) -0.0004(5) -0.0007(5)
C19 0.0205(7) 0.0201(7) 0.0163(7) 0.0033(5) 0.0000(5) 0.0000(5)
C26 0.0228(7) 0.0256(7) 0.0188(7) -0.0051(6) 0.0055(6) -0.0029(6)
C28 0.0229(7) 0.0237(7) 0.0143(7) -0.0001(5) 0.0028(5) -0.0048(6)
C15 0.0197(7) 0.0255(8) 0.0275(8) -0.0053(6) 0.0064(6) 0.0015(6)
C18 0.0195(7) 0.0181(7) 0.0221(7) 0.0031(6) -0.0024(6) 0.0041(5)
C14 0.0242(7) 0.0235(7) 0.0195(7) -0.0006(6) 0.0053(6) -0.0025(6)
C24 0.0233(7) 0.0211(7) 0.0247(8) -0.0014(6) 0.0001(6) 0.0042(6)
C25 0.0231(7) 0.0248(8) 0.0259(8) -0.0073(6) 0.0061(6) 0.0034(6)
C16 0.0187(7) 0.0214(7) 0.0268(8) -0.0021(6) -0.0004(6) 0.0044(6)

loop_
_atom_type_symbol
_atom_type_description
_atom_type_scat_dispersion_real
_atom_type_scat_dispersion_imag
_atom_type_scat_source
C C 0.0033 0.0016 'International Tables Vol C Tables 4.2.6.8 and 6.1.1.4'
H H 0.0000 0.0000 'International Tables Vol C Tables 4.2.6.8 and 6.1.1.4'
N N 0.0061 0.0033 'International Tables Vol C Tables 4.2.6.8 and 6.1.1.4'
Co Co 0.3494 0.9721 'International Tables Vol C Tables 4.2.6.8 and 6.1.1.4'

loop_
_geom_angle_atom_site_label_1
_geom_angle_atom_site_label_2
_geom_angle_atom_site_label_3
_geom_angle
_geom_angle_site_symmetry_1
_geom_angle_site_symmetry_3
_geom_angle_publ_flag
N2 Co1 N5 93.86(5) . . ?
N2 Co1 N6 92.39(5) . 3_667 ?
N5 Co1 N6 84.99(5) . 3_667 ?
N2 Co1 N3 177.94(5) . 2_556 ?
N5 Co1 N3 88.04(5) . 2_556 ?
N6 Co1 N3 86.99(5) 3_667 2_556 ?
N2 Co1 N10 93.44(4) . . ?
N5 Co1 N10 169.44(5) . . ?
N6 Co1 N10 102.30(4) 3_667 . ?
N3 Co1 N10 84.77(4) 2_556 . ?
N2 Co1 N20 90.78(5) . . ?
N5 Co1 N20 96.52(5) . . ?
N6 Co1 N20 176.39(5) 3_667 . ?
N3 Co1 N20 89.78(5) 2_556 . ?
N10 Co1 N20 75.77(4) . . ?
C11 N10 C12 119.01(11) . . ?
C11 N10 Co1 111.88(9) . . ?
C12 N10 Co1 126.90(9) . . ?
C21 N20 C22 118.79(12) . . ?
C21 N20 Co1 111.52(9) . . ?
C22 N20 Co1 127.93(9) . . ?
C2 N2 Co1 146.39(11) . . ?
C2 N1 C3 120.85(12) . . ?
C6 N6 Co1 151.13(12) . 3_667 ?
C3 N3 Co1 167.67(12) . 2_546 ?
C6 N4 C5 117.56(12) . . ?
C5 N5 Co1 174.51(12) . . ?
N10 C11 C19 122.45(13) . . ?
N10 C11 C21 116.04(11) . . ?
C19 C11 C21 121.47(12) . . ?
N2 C2 N1 172.90(14) . . ?
N10 C12 C13 119.57(12) . . ?
N10 C12 C17 121.25(12) . . ?
C13 C12 C17 119.15(13) . . ?
N3 C3 N1 173.78(14) . . ?
N20 C21 C29 122.41(13) . . ?
N20 C21 C11 115.88(12) . . ?
C29 C21 C11 121.64(12) . . ?
N20 C22 C23 119.32(12) . . ?
N20 C22 C27 121.58(12) . . ?
C23 C22 C27 119.07(13) . . ?
N6 C6 N4 175.64(15) . . ?
C24 C23 C22 120.00(13) . . ?
C24 C23 H23 120.0 . . ?
C22 C23 H23 120.0 . . ?
C28 C27 C26 123.05(13) . . ?
C28 C27 C22 117.77(13) . . ?
C26 C27 C22 119.17(13) . . ?
N5 C5 N4 173.86(15) . . ?
C28 C29 C21 119.35(13) . . ?
C28 C29 H29 120.3 . . ?
C21 C29 H29 120.3 . . ?
C14 C13 C12 120.12(13) . . ?
C14 C13 H13 119.9 . . ?
C12 C13 H13 119.9 . . ?
C18 C17 C16 122.96(13) . . ?
C18 C17 C12 117.81(13) . . ?
C16 C17 C12 119.18(13) . . ?
C18 C19 C11 119.26(13) . . ?
C18 C19 H19 120.4 . . ?
C11 C19 H19 120.4 . . ?
C25 C26 C27 120.21(14) . . ?
C25 C26 H26 119.9 . . ?
C27 C26 H26 119.9 . . ?
C29 C28 C27 119.78(13) . . ?
C29 C28 H28 120.1 . . ?
C27 C28 H28 120.1 . . ?
C16 C15 C14 120.62(14) . . ?
C16 C15 H15 119.7 . . ?
C14 C15 H15 119.7 . . ?
C19 C18 C17 119.98(13) . . ?
C19 C18 H18 120.0 . . ?
C17 C18 H18 120.0 . . ?
C13 C14 C15 120.60(14) . . ?
C13 C14 H14 119.7 . . ?
C15 C14 H14 119.7 . . ?
C23 C24 C25 121.04(14) . . ?
C23 C24 H24 119.5 . . ?
C25 C24 H24 119.5 . . ?
C26 C25 C24 120.35(14) . . ?
C26 C25 H25 119.8 . . ?
C24 C25 H25 119.8 . . ?
C15 C16 C17 120.31(13) . . ?
C15 C16 H16 119.8 . . ?
C17 C16 H16 119.8 . . ?

loop_
_geom_bond_atom_site_label_1
_geom_bond_atom_site_label_2
_geom_bond_distance
_geom_bond_site_symmetry_2
_geom_bond_publ_flag
Co1 N2 2.0911(12) . ?
Co1 N5 2.1050(13) . ?
Co1 N6 2.1175(12) 3_667 ?
Co1 N3 2.1209(12) 2_556 ?
Co1 N10 2.1560(11) . ?
Co1 N20 2.1732(11) . ?
N10 C11 1.3310(17) . ?
N10 C12 1.3722(17) . ?
N20 C21 1.3309(17) . ?
N20 C22 1.3725(18) . ?
N2 C2 1.1571(19) . ?
N1 C2 1.3007(18) . ?
N1 C3 1.3109(18) . ?
N6 C6 1.1515(19) . ?
N6 Co1 2.1175(12) 3_667 ?
N3 C3 1.1523(19) . ?
N3 Co1 2.1209(12) 2_546 ?
N4 C6 1.3104(19) . ?
N4 C5 1.3105(19) . ?
N5 C5 1.1514(19) . ?
C11 C19 1.4119(19) . ?
C11 C21 1.4933(19) . ?
C12 C13 1.4131(19) . ?
C12 C17 1.4245(19) . ?
C21 C29 1.4134(19) . ?
C22 C23 1.417(2) . ?
C22 C27 1.4210(19) . ?
C23 C24 1.367(2) . ?
C23 H23 0.9500 . ?
C27 C28 1.409(2) . ?
C27 C26 1.420(2) . ?
C29 C28 1.368(2) . ?
C29 H29 0.9500 . ?
C13 C14 1.372(2) . ?
C13 H13 0.9500 . ?
C17 C18 1.407(2) . ?
C17 C16 1.417(2) . ?
C19 C18 1.365(2) . ?
C19 H19 0.9500 . ?
C26 C25 1.366(2) . ?
C26 H26 0.9500 . ?
C28 H28 0.9500 . ?
C15 C16 1.362(2) . ?
C15 C14 1.412(2) . ?
C15 H15 0.9500 . ?
C18 H18 0.9500 . ?
C14 H14 0.9500 . ?
C24 C25 1.407(2) . ?
C24 H24 0.9500 . ?
C25 H25 0.9500 . ?
C16 H16 0.9500 . ?

loop_
_geom_hbond_atom_site_label_D
_geom_hbond_atom_site_label_H
_geom_hbond_atom_site_label_A
_geom_hbond_distance_DH
_geom_hbond_distance_HA
_geom_hbond_distance_DA
_geom_hbond_angle_DHA
_geom_hbond_site_symmetry_A
C23 H23 N5 0.95 2.45 3.0347(19) 119.6 .
C13 H13 N6 0.95 2.46 3.1186(18) 126.3 3_667
C19 H19 N1 0.95 2.57 3.5019(19) 167.3 3_566
